data_7040931
loop_
_publ_author_name
'Jiang, Y.'
'Brunet, G.'
'Holmberg, R. J.'
'Habib, F.'
'Korobkov, I.'
'Murugesu, M.'

_publ_section_title
;
 Terminal solvent effects on the anisotropy barriers of Dy2 systems.
;
_journal_issue 42
_journal_name_full 'Dalton transactions (Cambridge, England : 2003)'
_journal_page_first 16709
_journal_page_last 16715
_journal_paper_doi 10.1039/c6dt03366k
_journal_volume 45
_journal_year 2016
_chemical_formula_sum 'C30 H33 Cl2 Dy2 N6 O10'
_chemical_formula_weight 1033.52
_chemical_name_systematic
; 
 ? 
;
_space_group_IT_number 14
_symmetry_cell_setting monoclinic
_symmetry_space_group_name_Hall '-P 2ybc'
_symmetry_space_group_name_H-M 'P 1 21/c 1'
_atom_sites_solution_hydrogens geom
_atom_sites_solution_primary direct
_atom_sites_solution_secondary difmap
_audit_creation_method SHELXL-97
_audit_update_record
;
2016-08-29 deposited with the CCDC.
2016-10-07 downloaded from the CCDC.
;
_cell_angle_alpha 90.00
_cell_angle_beta 96.162(2)
_cell_angle_gamma 90.00
_cell_formula_units_Z 4
_cell_length_a 11.7141(4)
_cell_length_b 30.8652(10)
_cell_length_c 9.4224(3)
_cell_measurement_reflns_used 9954
_cell_measurement_temperature 200(2)
_cell_measurement_theta_max 24.76
_cell_measurement_theta_min 2.54
_cell_volume 3387.06(19)
_computing_cell_refinement 'APEX II, Bruker (2009)'
_computing_data_collection 'APEX II, Bruker (2009)'
_computing_data_reduction 'XPREP, Bruker (2009)'
_computing_molecular_graphics 'SHELXTL, Bruker (2004)'
_computing_publication_material 'SHELXTL, Bruker (2004)'
_computing_structure_refinement 'SHELXL-97 (Sheldrick, 2008)'
_computing_structure_solution 'SHELXS-97 (Sheldrick, 2008)'
_diffrn_ambient_temperature 200(2)
_diffrn_measured_fraction_theta_full 0.987
_diffrn_measured_fraction_theta_max 0.987
_diffrn_measurement_device_type 'Bruker APEX-II CCD'
_diffrn_measurement_method '\f and \w scans'
_diffrn_radiation_monochromator graphite
_diffrn_radiation_source 'fine-focus sealed tube'
_diffrn_radiation_type MoK\a
_diffrn_radiation_wavelength 0.71073
_diffrn_reflns_av_R_equivalents 0.0548
_diffrn_reflns_av_sigmaI/netI 0.0408
_diffrn_reflns_limit_h_max 13
_diffrn_reflns_limit_h_min -13
_diffrn_reflns_limit_k_max 36
_diffrn_reflns_limit_k_min -36
_diffrn_reflns_limit_l_max 10
_diffrn_reflns_limit_l_min -11
_diffrn_reflns_number 40825
_diffrn_reflns_theta_full 24.79
_diffrn_reflns_theta_max 24.79
_diffrn_reflns_theta_min 1.32
_exptl_absorpt_coefficient_mu 4.602
_exptl_absorpt_correction_T_max 0.7698
_exptl_absorpt_correction_T_min 0.5861
_exptl_absorpt_correction_type multi-scan
_exptl_absorpt_process_details 'SADABS, Bruker (2003)'
_exptl_crystal_colour yellow
_exptl_crystal_density_diffrn 2.027
_exptl_crystal_density_meas ?
_exptl_crystal_density_method 'not measured'
_exptl_crystal_description block
_exptl_crystal_F_000 2004
_exptl_crystal_preparation ', Magnetic properties'
_exptl_crystal_size_max 0.13
_exptl_crystal_size_mid 0.11
_exptl_crystal_size_min 0.06
_refine_diff_density_max 4.938
_refine_diff_density_min -4.004
_refine_diff_density_rms 0.262
_refine_ls_extinction_method none
_refine_ls_goodness_of_fit_ref 1.244
_refine_ls_hydrogen_treatment constr
_refine_ls_matrix_type full
_refine_ls_number_parameters 439
_refine_ls_number_reflns 5747
_refine_ls_number_restraints 478
_refine_ls_restrained_S_all 1.197
_refine_ls_R_factor_all 0.1013
_refine_ls_R_factor_gt 0.0897
_refine_ls_shift/su_max 0.001
_refine_ls_shift/su_mean 0.000
_refine_ls_structure_factor_coef Fsqd
_refine_ls_weighting_details 'calc w=1/[\s^2^(Fo^2^)+(0.0263P)^2^+184.0717P] where P=(Fo^2^+2Fc^2^)/3'
_refine_ls_weighting_scheme calc
_refine_ls_wR_factor_gt 0.1836
_refine_ls_wR_factor_ref 0.1883
_reflns_number_gt 5046
_reflns_number_total 5747
_reflns_threshold_expression >2sigma(I)
_cod_data_source_file c6dt03366k2.cif
_cod_data_source_block mm256a
_cod_depositor_comments
;
The following automatic conversions were performed:

'_symmetry_cell_setting' value 'Monoclinic' changed to 'monoclinic'
according to
/usr/data/users/saulius/crontab/automatic-downloads/rss-feeds/RSC/lib/dictionaries/cif_core.dic
dictionary named 'cif_core.dic' version 2.4.2 from 2011-04-26.

'_exptl_crystal_density_meas' value 'n/a' was changed to '?' - the
value is perceived as not measured.

Automatic conversion script
Id: cif_fix_values 4268 2015-11-12 08:31:59Z antanas 

 Adding full bibliography for 7040931--7040933.cif.
;
_cod_original_sg_symbol_H-M P2(1)/c
_cod_database_code 7040931

loop_
_symmetry_equiv_pos_as_xyz
'x, y, z'
'-x, y+1/2, -z+1/2'
'-x, -y, -z'
'x, -y-1/2, z-1/2'

loop_
_atom_site_label
_atom_site_type_symbol
_atom_site_fract_x
_atom_site_fract_y
_atom_site_fract_z
_atom_site_U_iso_or_equiv
_atom_site_adp_type
_atom_site_occupancy
_atom_site_symmetry_multiplicity
_atom_site_calc_flag
_atom_site_refinement_flags
_atom_site_disorder_assembly
_atom_site_disorder_group
Dy1 Dy 0.39351(7) 0.36331(2) 0.06663(8) 0.0246(2) Uani 1 1 d U . .
Dy2 Dy 0.54957(7) 0.38199(2) 0.45512(8) 0.0211(2) Uani 1 1 d U . .
Cl1 Cl 0.1898(4) 0.36948(16) 0.1659(5) 0.0381(11) Uani 1 1 d U . .
Cl2 Cl 0.5950(4) 0.37317(14) -0.0365(4) 0.0318(10) Uani 1 1 d U . .
O1 O 0.3240(11) 0.3458(4) -0.1513(12) 0.032(2) Uani 1 1 d U . .
O2 O 0.1715(11) 0.3659(4) -0.3635(14) 0.044(3) Uani 1 1 d U . .
O3 O 0.4825(10) 0.3306(4) 0.2684(11) 0.0259(19) Uani 1 1 d U . .
O4 O 0.7114(9) 0.3968(4) 0.5832(12) 0.028(2) Uani 1 1 d U . .
O5 O 0.8794(9) 0.3802(4) 0.7820(13) 0.032(3) Uani 1 1 d U . .
O6 O 0.4666(9) 0.4137(3) 0.2352(11) 0.0232(19) Uani 1 1 d U . .
O7 O 0.4802(11) 0.3326(4) 0.6346(12) 0.030(2) Uani 1 1 d U . .
H7D H 0.4087 0.3364 0.6376 0.045 Uiso 1 1 d R . .
H7E H 0.4922 0.3065 0.6109 0.045 Uiso 1 1 d R . .
O8 O 0.4920(10) 0.4216(4) 0.6682(11) 0.028(2) Uani 1 1 d U . .
H8B H 0.5453 0.4198 0.7366 0.042 Uiso 1 1 d R . .
H8C H 0.4312 0.4102 0.6930 0.042 Uiso 1 1 d R . .
O9 O 0.3420(10) 0.3911(4) 0.4496(12) 0.034(2) Uani 1 1 d U . .
H9A H 0.3258 0.3973 0.5331 0.051 Uiso 1 1 d R . .
H9B H 0.3087 0.3676 0.4220 0.051 Uiso 1 1 d R . .
N1 N 0.4000(12) 0.2841(4) 0.0575(13) 0.022(2) Uani 1 1 d U . .
N2 N 0.4787(12) 0.2630(4) 0.1610(14) 0.026(3) Uani 1 1 d U . .
N3 N 0.6473(13) 0.3079(5) 0.4645(14) 0.029(3) Uani 1 1 d U . .
N4 N 0.5845(11) 0.4610(4) 0.4150(13) 0.020(2) Uani 1 1 d U . .
N5 N 0.5172(11) 0.4834(4) 0.3036(14) 0.024(3) Uani 1 1 d U . .
N6 N 0.3498(12) 0.4391(5) -0.0012(14) 0.029(3) Uani 1 1 d U . .
C1 C 0.2532(14) 0.3144(5) -0.1995(17) 0.026(3) Uani 1 1 d U . .
C2 C 0.1734(16) 0.3227(6) -0.3235(17) 0.033(4) Uani 1 1 d U . .
C3 C 0.1018(17) 0.2912(7) -0.380(2) 0.041(4) Uani 1 1 d U . .
H3A H 0.0435 0.2980 -0.4542 0.049 Uiso 1 1 calc R . .
C4 C 0.1132(17) 0.2486(7) -0.329(2) 0.043(4) Uani 1 1 d U . .
H4A H 0.0668 0.2262 -0.3738 0.051 Uiso 1 1 calc R . .
C5 C 0.1896(16) 0.2394(6) -0.2162(19) 0.036(4) Uani 1 1 d U . .
H5A H 0.1953 0.2107 -0.1796 0.044 Uiso 1 1 calc R . .
C6 C 0.2611(14) 0.2720(5) -0.1526(17) 0.025(3) Uani 1 1 d U . .
C7 C 0.0773(18) 0.3791(8) -0.4666(18) 0.046(5) Uani 1 1 d U . .
H7A H 0.0850 0.4100 -0.4884 0.070 Uiso 1 1 calc R . .
H7B H 0.0044 0.3742 -0.4269 0.070 Uiso 1 1 calc R . .
H7C H 0.0788 0.3621 -0.5542 0.070 Uiso 1 1 calc R . .
C8 C 0.3426(14) 0.2582(5) -0.0276(17) 0.026(3) Uani 1 1 d U . .
H8A H 0.3521 0.2280 -0.0106 0.031 Uiso 1 1 calc R . .
C9 C 0.5139(13) 0.2904(5) 0.2604(15) 0.019(3) Uani 1 1 d U . .
C10 C 0.6086(15) 0.2762(5) 0.3708(18) 0.028(3) Uani 1 1 d U . .
O10 O 0.6959(10) 0.3825(4) 0.2876(13) 0.038(2) Uani 1 1 d U A .
C11 C 0.6557(16) 0.2350(6) 0.376(2) 0.037(4) Uani 1 1 d U . .
H11A H 0.6254 0.2131 0.3118 0.044 Uiso 1 1 calc R . .
C12 C 0.7470(17) 0.2265(6) 0.476(2) 0.042(4) Uani 1 1 d U . .
H12A H 0.7804 0.1984 0.4810 0.050 Uiso 1 1 calc R . .
C13 C 0.7897(15) 0.2581(6) 0.566(2) 0.034(4) Uani 1 1 d U . .
H13A H 0.8535 0.2524 0.6348 0.041 Uiso 1 1 calc R . .
C14 C 0.7390(15) 0.2989(6) 0.5580(18) 0.032(4) Uani 1 1 d U . .
H14A H 0.7702 0.3211 0.6204 0.038 Uiso 1 1 calc R . .
C15 C 0.7654(14) 0.4304(5) 0.6392(17) 0.025(3) Uani 1 1 d U . .
C16 C 0.8607(14) 0.4224(6) 0.7503(18) 0.031(3) Uani 1 1 d U . .
C17 C 0.9252(16) 0.4564(6) 0.811(2) 0.037(4) Uani 1 1 d U . .
H17A H 0.9874 0.4507 0.8821 0.044 Uiso 1 1 calc R . .
C18 C 0.8998(16) 0.4986(7) 0.770(2) 0.042(4) Uani 1 1 d U . .
H18A H 0.9426 0.5218 0.8157 0.050 Uiso 1 1 calc R . .
C19 C 0.8134(16) 0.5071(6) 0.664(2) 0.038(4) Uani 1 1 d U . .
H19A H 0.7997 0.5360 0.6327 0.045 Uiso 1 1 calc R . .
C20 C 0.7441(14) 0.4729(5) 0.6014(17) 0.025(3) Uani 1 1 d U . .
C21 C 0.9745(16) 0.3695(7) 0.8864(19) 0.044(5) Uani 1 1 d U . .
H21A H 0.9780 0.3381 0.9000 0.066 Uiso 1 1 calc R . .
H21B H 0.9639 0.3837 0.9772 0.066 Uiso 1 1 calc R . .
H21C H 1.0462 0.3797 0.8528 0.066 Uiso 1 1 calc R . .
C22 C 0.6597(13) 0.4861(5) 0.4849(16) 0.022(3) Uani 1 1 d U . .
H22A H 0.6596 0.5157 0.4574 0.026 Uiso 1 1 calc R . .
C23 C 0.4611(12) 0.4549(5) 0.2201(15) 0.016(3) Uani 1 1 d U . .
C24 C 0.3901(14) 0.4709(5) 0.0921(15) 0.021(3) Uani 1 1 d U . .
C25 C 0.3542(16) 0.5129(6) 0.0688(19) 0.032(4) Uani 1 1 d U . .
H25A H 0.3798 0.5348 0.1357 0.038 Uiso 1 1 calc R . .
C26 C 0.2815(16) 0.5236(6) -0.0506(19) 0.037(4) Uani 1 1 d U . .
H26A H 0.2585 0.5528 -0.0676 0.044 Uiso 1 1 calc R . .
C27 C 0.2426(16) 0.4918(6) -0.1446(18) 0.032(4) Uani 1 1 d U . .
H27A H 0.1916 0.4986 -0.2268 0.039 Uiso 1 1 calc R . .
C28 C 0.2780(14) 0.4501(6) -0.1186(18) 0.028(3) Uani 1 1 d U . .
H28A H 0.2517 0.4281 -0.1847 0.034 Uiso 1 1 calc R . .
C29 C 0.8183(13) 0.3787(6) 0.2983(17) 0.038(2) Uani 1 1 d U . .
H29A H 0.8476 0.4032 0.2445 0.045 Uiso 0.60 1 calc PR A 1
H29B H 0.8479 0.3829 0.3999 0.045 Uiso 0.60 1 calc PR A 1
H29C H 0.8461 0.3683 0.3953 0.045 Uiso 0.40 1 d PR A 2
H29D H 0.8337 0.3554 0.2310 0.045 Uiso 0.40 1 d PR A 2
C30 C 0.8645(13) 0.3428(6) 0.2539(17) 0.038(2) Uani 0.60 1 d PRU A 1
H30A H 0.9484 0.3454 0.2660 0.056 Uiso 0.60 1 calc PR A 1
H30B H 0.8380 0.3381 0.1529 0.056 Uiso 0.60 1 calc PR A 1
H30C H 0.8414 0.3182 0.3101 0.056 Uiso 0.60 1 calc PR A 1
C30' C 0.887(4) 0.4055(16) 0.263(5) 0.038(2) Uani 0.40 1 d PU A 2
H30D H 0.9648 0.3930 0.2759 0.056 Uiso 0.40 1 calc PR A 2
H30E H 0.8851 0.4313 0.3234 0.056 Uiso 0.40 1 calc PR A 2
H30F H 0.8677 0.4135 0.1632 0.056 Uiso 0.40 1 calc PR A 2

loop_
_atom_site_aniso_label
_atom_site_aniso_U_11
_atom_site_aniso_U_22
_atom_site_aniso_U_33
_atom_site_aniso_U_23
_atom_site_aniso_U_13
_atom_site_aniso_U_12
Dy1 0.0307(5) 0.0231(4) 0.0174(4) -0.0028(3) -0.0084(3) -0.0003(3)
Dy2 0.0227(4) 0.0244(4) 0.0148(4) -0.0024(3) -0.0043(3) -0.0001(3)
Cl1 0.026(2) 0.053(3) 0.035(2) 0.002(2) -0.0028(18) -0.0022(19)
Cl2 0.040(2) 0.032(2) 0.021(2) 0.0012(16) -0.0081(18) -0.0003(18)
O1 0.042(6) 0.035(5) 0.018(4) -0.004(4) -0.012(4) -0.002(5)
O2 0.036(7) 0.046(6) 0.046(8) 0.010(6) -0.018(6) 0.006(6)
O3 0.031(5) 0.025(4) 0.019(4) -0.004(3) -0.007(4) 0.002(4)
O4 0.023(5) 0.030(5) 0.027(5) -0.002(4) -0.010(4) 0.001(4)
O5 0.015(6) 0.047(6) 0.033(7) 0.004(5) 0.004(5) 0.001(5)
O6 0.026(5) 0.023(4) 0.019(4) 0.003(3) -0.005(3) -0.005(4)
O7 0.043(7) 0.025(5) 0.023(5) -0.002(4) 0.006(5) 0.001(5)
O8 0.032(6) 0.033(5) 0.017(4) -0.004(4) -0.003(4) -0.005(5)
O9 0.024(4) 0.057(8) 0.022(5) -0.005(5) 0.001(4) -0.004(4)
N1 0.026(6) 0.035(5) 0.005(5) -0.002(4) 0.005(4) -0.008(4)
N2 0.033(7) 0.026(6) 0.018(6) -0.002(5) 0.002(5) -0.004(6)
N3 0.036(7) 0.037(5) 0.011(6) -0.004(4) -0.005(4) 0.003(5)
N4 0.019(6) 0.031(5) 0.010(5) -0.001(4) -0.004(4) 0.001(4)
N5 0.022(7) 0.030(6) 0.017(6) 0.000(5) -0.005(5) -0.004(5)
N6 0.026(7) 0.036(5) 0.022(6) -0.002(4) -0.014(5) -0.004(5)
C1 0.022(8) 0.035(6) 0.018(7) -0.008(5) -0.004(5) 0.002(6)
C2 0.037(9) 0.043(7) 0.016(7) -0.005(6) -0.006(6) 0.000(7)
C3 0.038(10) 0.057(8) 0.025(9) -0.010(7) -0.014(7) -0.003(8)
C4 0.034(10) 0.051(8) 0.041(10) -0.011(8) -0.004(7) -0.013(8)
C5 0.044(10) 0.038(8) 0.026(8) -0.010(7) 0.001(6) -0.008(7)
C6 0.024(8) 0.035(6) 0.016(7) -0.010(5) 0.005(5) -0.001(6)
C7 0.048(12) 0.077(14) 0.013(8) 0.008(9) -0.006(8) 0.015(10)
C8 0.029(8) 0.026(7) 0.023(7) -0.007(5) 0.004(5) 0.001(6)
C9 0.017(7) 0.028(6) 0.011(6) 0.000(5) 0.002(5) 0.000(5)
C10 0.027(8) 0.022(6) 0.031(8) 0.000(6) -0.014(6) -0.002(5)
O10 0.024(4) 0.056(6) 0.032(5) -0.003(4) 0.000(3) 0.005(4)
C11 0.039(10) 0.033(7) 0.035(9) -0.005(7) -0.005(7) 0.012(7)
C12 0.041(10) 0.039(9) 0.043(10) -0.003(7) -0.003(7) 0.020(8)
C13 0.026(9) 0.044(9) 0.033(9) 0.002(7) 0.003(7) 0.003(6)
C14 0.030(9) 0.036(7) 0.026(8) 0.001(7) -0.011(6) 0.000(6)
C15 0.023(8) 0.032(6) 0.020(8) -0.007(6) 0.000(5) -0.002(6)
C16 0.020(8) 0.044(6) 0.026(8) -0.006(6) -0.007(6) 0.003(6)
C17 0.026(9) 0.051(7) 0.032(9) -0.005(7) -0.004(7) -0.007(7)
C18 0.036(10) 0.049(7) 0.037(10) -0.010(8) -0.014(7) -0.007(8)
C19 0.036(10) 0.038(8) 0.036(10) 0.001(7) -0.008(7) -0.014(7)
C20 0.023(8) 0.030(6) 0.020(7) -0.009(6) -0.003(5) 0.001(6)
C21 0.034(10) 0.076(14) 0.021(9) 0.005(9) 0.003(7) 0.016(9)
C22 0.021(8) 0.034(7) 0.011(7) -0.005(6) 0.005(5) -0.004(6)
C23 0.014(7) 0.024(5) 0.009(6) -0.006(4) -0.002(5) 0.005(5)
C24 0.024(8) 0.030(5) 0.008(6) 0.001(5) 0.002(5) 0.001(6)
C25 0.040(10) 0.028(6) 0.025(8) 0.005(6) -0.009(7) -0.002(7)
C26 0.044(10) 0.036(8) 0.028(9) 0.007(6) -0.010(7) -0.001(8)
C27 0.036(10) 0.040(8) 0.020(8) 0.007(6) -0.001(7) -0.002(7)
C28 0.020(8) 0.040(7) 0.022(8) 0.000(6) -0.009(6) -0.004(7)
C29 0.024(4) 0.056(6) 0.032(5) -0.003(4) 0.000(3) 0.005(4)
C30 0.024(4) 0.056(6) 0.032(5) -0.003(4) 0.000(3) 0.005(4)
C30' 0.024(4) 0.056(6) 0.032(5) -0.003(4) 0.000(3) 0.005(4)

loop_
_atom_type_symbol
_atom_type_description
_atom_type_scat_dispersion_real
_atom_type_scat_dispersion_imag
_atom_type_scat_source
C C 0.0033 0.0016 'International Tables Vol C Tables 4.2.6.8 and 6.1.1.4'
H H 0.0000 0.0000 'International Tables Vol C Tables 4.2.6.8 and 6.1.1.4'
N N 0.0061 0.0033 'International Tables Vol C Tables 4.2.6.8 and 6.1.1.4'
O O 0.0106 0.0060 'International Tables Vol C Tables 4.2.6.8 and 6.1.1.4'
Dy Dy -0.1892 4.4098 'International Tables Vol C Tables 4.2.6.8 and 6.1.1.4'
Cl Cl 0.1484 0.1585 'International Tables Vol C Tables 4.2.6.8 and 6.1.1.4'

loop_
_geom_angle_atom_site_label_1
_geom_angle_atom_site_label_2
_geom_angle_atom_site_label_3
_geom_angle
O1 Dy1 O3 139.0(4)
O1 Dy1 O6 151.5(4)
O3 Dy1 O6 68.1(4)
O1 Dy1 N1 74.4(4)
O3 Dy1 N1 65.1(4)
O6 Dy1 N1 133.1(4)
O1 Dy1 N6 86.9(4)
O3 Dy1 N6 133.9(4)
O6 Dy1 N6 65.9(4)
N1 Dy1 N6 161.0(4)
O1 Dy1 Cl2 86.6(3)
O3 Dy1 Cl2 90.6(3)
O6 Dy1 Cl2 84.1(3)
N1 Dy1 Cl2 94.0(3)
N6 Dy1 Cl2 88.0(4)
O1 Dy1 Cl1 95.1(4)
O3 Dy1 Cl1 94.9(3)
O6 Dy1 Cl1 89.4(3)
N1 Dy1 Cl1 96.7(3)
N6 Dy1 Cl1 81.6(4)
Cl2 Dy1 Cl1 169.30(14)
O1 Dy1 Dy2 172.1(3)
O3 Dy1 Dy2 34.5(3)
O6 Dy1 Dy2 33.8(3)
N1 Dy1 Dy2 99.5(3)
N6 Dy1 Dy2 99.5(3)
Cl2 Dy1 Dy2 88.94(8)
Cl1 Dy1 Dy2 90.41(10)
O4 Dy2 O6 129.7(4)
O4 Dy2 O3 136.8(4)
O6 Dy2 O3 64.7(4)
O4 Dy2 O10 74.3(4)
O6 Dy2 O10 71.8(4)
O3 Dy2 O10 74.5(4)
O4 Dy2 O9 142.2(4)
O6 Dy2 O9 68.0(4)
O3 Dy2 O9 79.4(4)
O10 Dy2 O9 138.5(4)
O4 Dy2 O7 94.6(4)
O6 Dy2 O7 135.1(4)
O3 Dy2 O7 89.3(4)
O10 Dy2 O7 138.3(4)
O9 Dy2 O7 71.7(4)
O4 Dy2 N4 74.5(4)
O6 Dy2 N4 62.0(4)
O3 Dy2 N4 124.7(4)
O10 Dy2 N4 76.1(4)
O9 Dy2 N4 93.6(4)
O7 Dy2 N4 140.5(4)
O4 Dy2 O8 75.3(4)
O6 Dy2 O8 111.9(4)
O3 Dy2 O8 143.5(4)
O10 Dy2 O8 141.2(4)
O9 Dy2 O8 66.9(4)
O7 Dy2 O8 67.5(4)
N4 Dy2 O8 73.0(4)
O4 Dy2 N3 79.0(4)
O6 Dy2 N3 122.2(4)
O3 Dy2 N3 63.3(4)
O10 Dy2 N3 71.7(5)
O9 Dy2 N3 123.0(5)
O7 Dy2 N3 66.7(4)
N4 Dy2 N3 142.7(5)
O8 Dy2 N3 124.6(4)
O4 Dy2 Dy1 146.1(3)
O6 Dy2 Dy1 32.5(3)
O3 Dy2 Dy1 32.3(3)
O10 Dy2 Dy1 72.0(3)
O9 Dy2 Dy1 68.7(3)
O7 Dy2 Dy1 112.9(3)
N4 Dy2 Dy1 94.0(3)
O8 Dy2 Dy1 132.5(3)
N3 Dy2 Dy1 93.6(3)
C1 O1 Dy1 131.1(11)
C2 O2 C7 116.2(15)
C9 O3 Dy1 118.5(9)
C9 O3 Dy2 126.4(9)
Dy1 O3 Dy2 113.2(4)
C15 O4 Dy2 138.5(10)
C16 O5 C21 117.8(14)
C23 O6 Dy1 125.4(9)
C23 O6 Dy2 120.8(9)
Dy1 O6 Dy2 113.7(4)
C8 N1 N2 113.8(14)
C8 N1 Dy1 129.3(11)
N2 N1 Dy1 116.8(9)
C9 N2 N1 109.2(13)
C14 N3 C10 117.5(15)
C14 N3 Dy2 122.1(11)
C10 N3 Dy2 120.3(10)
C22 N4 N5 112.1(13)
C22 N4 Dy2 128.1(10)
N5 N4 Dy2 119.8(9)
C23 N5 N4 108.6(12)
C28 N6 C24 119.0(14)
C28 N6 Dy1 122.8(11)
C24 N6 Dy1 117.8(10)
O1 C1 C6 124.4(14)
O1 C1 C2 118.5(15)
C6 C1 C2 116.4(15)
C3 C2 O2 126.4(16)
C3 C2 C1 120.7(17)
O2 C2 C1 112.4(15)
C2 C3 C4 120.5(17)
C5 C4 C3 120.0(18)
C4 C5 C6 120.1(19)
C1 C6 C5 121.8(16)
C1 C6 C8 122.5(14)
C5 C6 C8 115.6(16)
N1 C8 C6 124.5(16)
N2 C9 O3 126.5(14)
N2 C9 C10 117.6(14)
O3 C9 C10 115.6(13)
N3 C10 C11 122.3(15)
N3 C10 C9 114.0(14)
C11 C10 C9 123.8(15)
C29 O10 Dy2 135.9(10)
C12 C11 C10 118.7(17)
C11 C12 C13 120.1(18)
C12 C13 C14 119.3(17)
N3 C14 C13 122.0(16)
O4 C15 C20 126.2(15)
O4 C15 C16 117.1(15)
C20 C15 C16 116.7(15)
O5 C16 C17 124.9(15)
O5 C16 C15 114.5(14)
C17 C16 C15 120.6(17)
C18 C17 C16 120.5(17)
C19 C18 C17 120.4(18)
C18 C19 C20 120.4(18)
C15 C20 C19 121.4(15)
C15 C20 C22 123.4(14)
C19 C20 C22 114.8(15)
N4 C22 C20 125.9(15)
O6 C23 N5 125.8(13)
O6 C23 C24 116.1(12)
N5 C23 C24 118.0(14)
N6 C24 C25 119.7(14)
N6 C24 C23 114.3(13)
C25 C24 C23 125.6(14)
C26 C25 C24 120.6(16)
C25 C26 C27 119.4(17)
C28 C27 C26 119.2(16)
N6 C28 C27 122.0(16)
C30' C29 C30 100(2)
C30' C29 O10 128(3)
C30 C29 O10 119.2(9)

loop_
_geom_bond_atom_site_label_1
_geom_bond_atom_site_label_2
_geom_bond_distance
Dy1 O1 2.194(10)
Dy1 O3 2.301(11)
Dy1 O6 2.321(10)
Dy1 N1 2.447(13)
Dy1 N6 2.465(14)
Dy1 Cl2 2.665(5)
Dy1 Cl1 2.662(5)
Dy1 Dy2 3.9545(10)
Dy2 O4 2.183(10)
Dy2 O6 2.401(10)
Dy2 O3 2.435(10)
Dy2 O10 2.452(13)
Dy2 O9 2.443(11)
Dy2 O7 2.478(11)
Dy2 N4 2.508(13)
Dy2 O8 2.504(11)
Dy2 N3 2.553(14)
O1 C1 1.32(2)
O2 C2 1.39(2)
O2 C7 1.45(2)
O3 C9 1.298(19)
O4 C15 1.296(19)
O5 C16 1.35(2)
O5 C21 1.44(2)
O6 C23 1.280(18)
N1 C8 1.27(2)
N1 N2 1.426(18)
N2 C9 1.30(2)
N3 C14 1.34(2)
N3 C10 1.36(2)
N4 C22 1.298(19)
N4 N5 1.423(17)
N5 C23 1.308(19)
N6 C28 1.36(2)
N6 C24 1.37(2)
C1 C6 1.38(2)
C1 C2 1.44(2)
C2 C3 1.35(3)
C3 C4 1.40(3)
C4 C5 1.34(3)
C5 C6 1.40(2)
C6 C8 1.50(2)
C9 C10 1.50(2)
C10 C11 1.38(2)
O10 C29 1.431(19)
C11 C12 1.37(3)
C12 C13 1.36(3)
C13 C14 1.39(2)
C15 C20 1.38(2)
C15 C16 1.47(2)
C16 C17 1.38(2)
C17 C18 1.38(3)
C18 C19 1.37(3)
C19 C20 1.42(2)
C20 C22 1.45(2)
C23 C24 1.47(2)
C24 C25 1.37(2)
C25 C26 1.38(2)
C26 C27 1.37(3)
C27 C28 1.37(2)
C29 C30' 1.23(5)
C29 C30 1.3231

loop_
_geom_torsion_atom_site_label_1
_geom_torsion_atom_site_label_2
_geom_torsion_atom_site_label_3
_geom_torsion_atom_site_label_4
_geom_torsion
O1 Dy1 Dy2 O4 58(2)
O3 Dy1 Dy2 O4 95.4(7)
O6 Dy1 Dy2 O4 -78.1(7)
N1 Dy1 Dy2 O4 96.6(6)
N6 Dy1 Dy2 O4 -85.0(6)
Cl2 Dy1 Dy2 O4 2.8(5)
Cl1 Dy1 Dy2 O4 -166.5(5)
O1 Dy1 Dy2 O6 137(2)
O3 Dy1 Dy2 O6 173.6(7)
N1 Dy1 Dy2 O6 174.8(6)
N6 Dy1 Dy2 O6 -6.8(6)
Cl2 Dy1 Dy2 O6 80.9(5)
Cl1 Dy1 Dy2 O6 -88.4(5)
O1 Dy1 Dy2 O3 -37(2)
O6 Dy1 Dy2 O3 -173.6(7)
N1 Dy1 Dy2 O3 1.2(6)
N6 Dy1 Dy2 O3 179.6(6)
Cl2 Dy1 Dy2 O3 -92.7(5)
Cl1 Dy1 Dy2 O3 98.0(5)
O1 Dy1 Dy2 O10 52(2)
O3 Dy1 Dy2 O10 89.3(6)
O6 Dy1 Dy2 O10 -84.2(6)
N1 Dy1 Dy2 O10 90.5(5)
N6 Dy1 Dy2 O10 -91.1(5)
Cl2 Dy1 Dy2 O10 -3.3(3)
Cl1 Dy1 Dy2 O10 -172.6(3)
O1 Dy1 Dy2 O9 -141(2)
O3 Dy1 Dy2 O9 -104.3(6)
O6 Dy1 Dy2 O9 82.1(6)
N1 Dy1 Dy2 O9 -103.1(5)
N6 Dy1 Dy2 O9 75.3(5)
Cl2 Dy1 Dy2 O9 163.0(3)
Cl1 Dy1 Dy2 O9 -6.3(3)
O1 Dy1 Dy2 O7 -83(2)
O3 Dy1 Dy2 O7 -46.3(6)
O6 Dy1 Dy2 O7 140.1(6)
N1 Dy1 Dy2 O7 -45.1(4)
N6 Dy1 Dy2 O7 133.3(5)
Cl2 Dy1 Dy2 O7 -138.9(3)
Cl1 Dy1 Dy2 O7 51.7(3)
O1 Dy1 Dy2 N4 126(2)
O3 Dy1 Dy2 N4 163.3(6)
O6 Dy1 Dy2 N4 -10.2(6)
N1 Dy1 Dy2 N4 164.5(4)
N6 Dy1 Dy2 N4 -17.1(5)
Cl2 Dy1 Dy2 N4 70.7(3)
Cl1 Dy1 Dy2 N4 -98.6(3)
O1 Dy1 Dy2 O8 -163(2)
O3 Dy1 Dy2 O8 -126.1(6)
O6 Dy1 Dy2 O8 60.3(6)
N1 Dy1 Dy2 O8 -124.9(5)
N6 Dy1 Dy2 O8 53.5(5)
Cl2 Dy1 Dy2 O8 141.2(4)
Cl1 Dy1 Dy2 O8 -28.1(4)
O1 Dy1 Dy2 N3 -17(2)
O3 Dy1 Dy2 N3 19.9(6)
O6 Dy1 Dy2 N3 -153.7(6)
N1 Dy1 Dy2 N3 21.1(5)
N6 Dy1 Dy2 N3 -160.5(5)
Cl2 Dy1 Dy2 N3 -72.8(4)
Cl1 Dy1 Dy2 N3 117.9(4)
O3 Dy1 O1 C1 49.2(17)
O6 Dy1 O1 C1 -152.6(12)
N1 Dy1 O1 C1 41.2(14)
N6 Dy1 O1 C1 -135.5(14)
Cl2 Dy1 O1 C1 136.3(14)
Cl1 Dy1 O1 C1 -54.3(14)
Dy2 Dy1 O1 C1 81(3)
O1 Dy1 O3 C9 7.7(15)
O6 Dy1 O3 C9 -161.2(12)
N1 Dy1 O3 C9 16.3(11)
N6 Dy1 O3 C9 -165.6(10)
Cl2 Dy1 O3 C9 -77.8(11)
Cl1 Dy1 O3 C9 111.3(11)
Dy2 Dy1 O3 C9 -165.0(14)
O1 Dy1 O3 Dy2 172.8(5)
O6 Dy1 O3 Dy2 3.8(4)
N1 Dy1 O3 Dy2 -178.7(7)
N6 Dy1 O3 Dy2 -0.6(9)
Cl2 Dy1 O3 Dy2 87.2(4)
Cl1 Dy1 O3 Dy2 -83.6(5)
O4 Dy2 O3 C9 37.9(15)
O6 Dy2 O3 C9 159.8(14)
O10 Dy2 O3 C9 83.0(13)
O9 Dy2 O3 C9 -129.7(13)
O7 Dy2 O3 C9 -58.1(13)
N4 Dy2 O3 C9 143.3(12)
O8 Dy2 O3 C9 -106.9(13)
N3 Dy2 O3 C9 6.0(12)
Dy1 Dy2 O3 C9 163.6(16)
O4 Dy2 O3 Dy1 -125.7(6)
O6 Dy2 O3 Dy1 -3.8(4)
O10 Dy2 O3 Dy1 -80.7(5)
O9 Dy2 O3 Dy1 66.7(5)
O7 Dy2 O3 Dy1 138.2(5)
N4 Dy2 O3 Dy1 -20.4(7)
O8 Dy2 O3 Dy1 89.5(7)
N3 Dy2 O3 Dy1 -157.7(7)
O6 Dy2 O4 C15 51.3(18)
O3 Dy2 O4 C15 145.5(15)
O10 Dy2 O4 C15 100.4(17)
O9 Dy2 O4 C15 -54.7(19)
O7 Dy2 O4 C15 -120.5(16)
N4 Dy2 O4 C15 20.8(16)
O8 Dy2 O4 C15 -55.3(16)
N3 Dy2 O4 C15 174.3(17)
Dy1 Dy2 O4 C15 94.4(17)
O1 Dy1 O6 C23 14.2(17)
O3 Dy1 O6 C23 178.9(13)
N1 Dy1 O6 C23 175.8(11)
N6 Dy1 O6 C23 -4.6(11)
Cl2 Dy1 O6 C23 85.8(12)
Cl1 Dy1 O6 C23 -85.6(12)
Dy2 Dy1 O6 C23 -177.2(15)
O1 Dy1 O6 Dy2 -168.6(7)
O3 Dy1 O6 Dy2 -3.9(4)
N1 Dy1 O6 Dy2 -7.0(8)
N6 Dy1 O6 Dy2 172.6(7)
Cl2 Dy1 O6 Dy2 -97.0(4)
Cl1 Dy1 O6 Dy2 91.6(4)
O4 Dy2 O6 C23 -47.9(13)
O3 Dy2 O6 C23 -178.9(12)
O10 Dy2 O6 C23 -97.8(11)
O9 Dy2 O6 C23 92.7(11)
O7 Dy2 O6 C23 120.6(11)
N4 Dy2 O6 C23 -14.3(10)
O8 Dy2 O6 C23 41.0(12)
N3 Dy2 O6 C23 -151.2(11)
Dy1 Dy2 O6 C23 177.3(14)
O4 Dy2 O6 Dy1 134.8(5)
O3 Dy2 O6 Dy1 3.8(4)
O10 Dy2 O6 Dy1 84.8(5)
O9 Dy2 O6 Dy1 -84.6(5)
O7 Dy2 O6 Dy1 -56.7(7)
N4 Dy2 O6 Dy1 168.4(7)
O8 Dy2 O6 Dy1 -136.4(5)
N3 Dy2 O6 Dy1 31.5(7)
O1 Dy1 N1 C8 -21.7(14)
O3 Dy1 N1 C8 164.0(15)
O6 Dy1 N1 C8 167.3(13)
N6 Dy1 N1 C8 -12(2)
Cl2 Dy1 N1 C8 -107.1(14)
Cl1 Dy1 N1 C8 71.8(14)
Dy2 Dy1 N1 C8 163.3(14)
O1 Dy1 N1 N2 158.2(11)
O3 Dy1 N1 N2 -16.0(9)
O6 Dy1 N1 N2 -12.8(13)
N6 Dy1 N1 N2 168.1(13)
Cl2 Dy1 N1 N2 72.8(10)
Cl1 Dy1 N1 N2 -108.3(10)
Dy2 Dy1 N1 N2 -16.8(10)
C8 N1 N2 C9 -166.0(14)
Dy1 N1 N2 C9 14.0(16)
O4 Dy2 N3 C14 14.9(14)
O6 Dy2 N3 C14 145.2(13)
O3 Dy2 N3 C14 173.2(15)
O10 Dy2 N3 C14 91.8(14)
O9 Dy2 N3 C14 -131.7(13)
O7 Dy2 N3 C14 -85.1(14)
N4 Dy2 N3 C14 60.2(16)
O8 Dy2 N3 C14 -48.6(15)
Dy1 Dy2 N3 C14 161.5(13)
O4 Dy2 N3 C10 -163.6(14)
O6 Dy2 N3 C10 -33.3(15)
O3 Dy2 N3 C10 -5.2(12)
O10 Dy2 N3 C10 -86.7(13)
O9 Dy2 N3 C10 49.9(14)
O7 Dy2 N3 C10 96.4(14)
N4 Dy2 N3 C10 -118.3(13)
O8 Dy2 N3 C10 133.0(12)
Dy1 Dy2 N3 C10 -17.0(13)
O4 Dy2 N4 C22 -11.8(13)
O6 Dy2 N4 C22 -165.6(15)
O3 Dy2 N4 C22 -148.6(12)
O10 Dy2 N4 C22 -89.0(13)
O9 Dy2 N4 C22 131.8(13)
O7 Dy2 N4 C22 66.4(15)
O8 Dy2 N4 C22 67.2(13)
N3 Dy2 N4 C22 -58.1(16)
Dy1 Dy2 N4 C22 -159.3(13)
O4 Dy2 N4 N5 168.0(11)
O6 Dy2 N4 N5 14.2(10)
O3 Dy2 N4 N5 31.2(12)
O10 Dy2 N4 N5 90.8(11)
O9 Dy2 N4 N5 -48.4(11)
O7 Dy2 N4 N5 -113.8(11)
O8 Dy2 N4 N5 -113.0(11)
N3 Dy2 N4 N5 121.6(10)
Dy1 Dy2 N4 N5 20.4(10)
C22 N4 N5 C23 166.9(14)
Dy2 N4 N5 C23 -13.0(16)
O1 Dy1 N6 C28 16.2(14)
O3 Dy1 N6 C28 -168.1(12)
O6 Dy1 N6 C28 -172.6(15)
N1 Dy1 N6 C28 7(2)
Cl2 Dy1 N6 C28 103.0(14)
Cl1 Dy1 N6 C28 -79.4(13)
Dy2 Dy1 N6 C28 -168.5(13)
O1 Dy1 N6 C24 -171.0(12)
O3 Dy1 N6 C24 4.7(15)
O6 Dy1 N6 C24 0.2(11)
N1 Dy1 N6 C24 179.5(12)
Cl2 Dy1 N6 C24 -84.2(12)
Cl1 Dy1 N6 C24 93.3(12)
Dy2 Dy1 N6 C24 4.3(12)
Dy1 O1 C1 C6 -44(2)
Dy1 O1 C1 C2 145.6(13)
C7 O2 C2 C3 6(3)
C7 O2 C2 C1 -167.0(16)
O1 C1 C2 C3 177.8(17)
C6 C1 C2 C3 7(3)
O1 C1 C2 O2 -9(2)
C6 C1 C2 O2 -179.6(15)
O2 C2 C3 C4 -179.9(19)
C1 C2 C3 C4 -8(3)
C2 C3 C4 C5 5(3)
C3 C4 C5 C6 -2(3)
O1 C1 C6 C5 -174.5(16)
C2 C1 C6 C5 -4(3)
O1 C1 C6 C8 8(3)
C2 C1 C6 C8 178.3(15)
C4 C5 C6 C1 2(3)
C4 C5 C6 C8 179.7(17)
N2 N1 C8 C6 -175.0(14)
Dy1 N1 C8 C6 5(2)
C1 C6 C8 N1 10(3)
C5 C6 C8 N1 -167.9(17)
N1 N2 C9 O3 1(2)
N1 N2 C9 C10 -172.7(13)
Dy1 O3 C9 N2 -17(2)
Dy2 O3 C9 N2 -179.8(12)
Dy1 O3 C9 C10 157.0(11)
Dy2 O3 C9 C10 -6(2)
C14 N3 C10 C11 4(3)
Dy2 N3 C10 C11 -177.1(14)
C14 N3 C10 C9 -173.9(15)
Dy2 N3 C10 C9 5(2)
N2 C9 C10 N3 174.9(15)
O3 C9 C10 N3 0(2)
N2 C9 C10 C11 -3(3)
O3 C9 C10 C11 -177.8(17)
O4 Dy2 O10 C29 19.6(15)
O6 Dy2 O10 C29 161.9(16)
O3 Dy2 O10 C29 -130.2(16)
O9 Dy2 O10 C29 176.7(14)
O7 Dy2 O10 C29 -59.4(17)
N4 Dy2 O10 C29 97.2(15)
O8 Dy2 O10 C29 59.2(18)
N3 Dy2 O10 C29 -63.7(15)
Dy1 Dy2 O10 C29 -163.9(16)
N3 C10 C11 C12 -2(3)
C9 C10 C11 C12 175.6(18)
C10 C11 C12 C13 0(3)
C11 C12 C13 C14 1(3)
C10 N3 C14 C13 -4(3)
Dy2 N3 C14 C13 177.7(13)
C12 C13 C14 N3 1(3)
Dy2 O4 C15 C20 -18(3)
Dy2 O4 C15 C16 163.9(12)
C21 O5 C16 C17 -1(3)
C21 O5 C16 C15 177.7(15)
O4 C15 C16 O5 -1(2)
C20 C15 C16 O5 -179.0(15)
O4 C15 C16 C17 177.6(17)
C20 C15 C16 C17 -1(3)
O5 C16 C17 C18 179.3(18)
C15 C16 C17 C18 1(3)
C16 C17 C18 C19 -3(3)
C17 C18 C19 C20 4(3)
O4 C15 C20 C19 -176.2(17)
C16 C15 C20 C19 2(3)
O4 C15 C20 C22 -3(3)
C16 C15 C20 C22 174.4(16)
C18 C19 C20 C15 -3(3)
C18 C19 C20 C22 -176.8(18)
N5 N4 C22 C20 -177.7(15)
Dy2 N4 C22 C20 2(2)
C15 C20 C22 N4 10(3)
C19 C20 C22 N4 -177.3(16)
Dy1 O6 C23 N5 -168.4(12)
Dy2 O6 C23 N5 15(2)
Dy1 O6 C23 C24 7.9(19)
Dy2 O6 C23 C24 -169.1(10)
N4 N5 C23 O6 -1(2)
N4 N5 C23 C24 -176.8(13)
C28 N6 C24 C25 2(2)
Dy1 N6 C24 C25 -170.6(13)
C28 N6 C24 C23 176.3(15)
Dy1 N6 C24 C23 3.2(18)
O6 C23 C24 N6 -7(2)
N5 C23 C24 N6 169.8(14)
O6 C23 C24 C25 166.5(16)
N5 C23 C24 C25 -17(2)
N6 C24 C25 C26 -3(3)
C23 C24 C25 C26 -175.6(17)
C24 C25 C26 C27 2(3)
C25 C26 C27 C28 -1(3)
C24 N6 C28 C27 -2(3)
Dy1 N6 C28 C27 171.1(13)
C26 C27 C28 N6 1(3)
Dy2 O10 C29 C30' -119(3)
Dy2 O10 C29 C30 107.8(12)
